data_7208554
loop_
_publ_author_name
'Oh, Se Ye'
'Nickels, Christopher W.'
'Garcia, Felipe'
'Jones, William'
'Fri\<s\<ci\'c, Tomislav'

_publ_section_title
;
 Switching between halogen- and hydrogen-bonding in stoichiometric
 variations of a cocrystal of a phosphine oxide
;
_journal_issue 19
_journal_name_full CrystEngComm
_journal_page_first 6110
_journal_paper_doi 10.1039/c2ce25653c
_journal_volume 14
_journal_year 2012
_chemical_formula_moiety 'C13 H13 O P, C6 F4 I2'
_chemical_formula_sum 'C19 H13 F4 I2 O P'
_chemical_formula_weight 618.06
_chemical_name_common 'methyldiphenylphosphine oxide'
_chemical_name_systematic
;
methyldiphenylphosphine oxide:
1,4-diiodotetrafluorobenzene 1/1
;
_space_group_IT_number 2
_symmetry_cell_setting triclinic
_symmetry_space_group_name_Hall '-P 1'
_symmetry_space_group_name_H-M 'P -1'
_atom_sites_solution_hydrogens geom
_atom_sites_solution_primary direct
_atom_sites_solution_secondary difmap
_audit_creation_method SHELXL-97
_cell_angle_alpha 111.084(2)
_cell_angle_beta 110.207(2)
_cell_angle_gamma 97.956(2)
_cell_formula_units_Z 2
_cell_length_a 9.4440(3)
_cell_length_b 10.8391(4)
_cell_length_c 11.7728(4)
_cell_measurement_reflns_used 51240
_cell_measurement_temperature 180(2)
_cell_measurement_theta_max 32.03
_cell_measurement_theta_min 1.00
_cell_volume 1006.63(7)
_computing_cell_refinement 'HKL Scalepack (Otwinowski & Minor 1997)'
_computing_data_collection 'Collect (Nonius B.V. 1998)'
_computing_data_reduction
;
HKL Denzo and Scalepack (Otwinowski & Minor 1997)
;
_computing_publication_material 'SHELXL-97 (Sheldrick 1997)'
_computing_structure_refinement 'SHELXL-97 (Sheldrick 1997)'
_computing_structure_solution 'SIR-92 (Altomare et al. 1994)'
_diffrn_ambient_temperature 180(2)
_diffrn_measured_fraction_theta_full 0.976
_diffrn_measured_fraction_theta_max 0.976
_diffrn_measurement_device_type 'Nonius Kappa CCD'
_diffrn_measurement_method 'Thin slice \w and \f scans'
_diffrn_radiation_source 'fine-focus sealed tube'
_diffrn_radiation_type MoK\a
_diffrn_radiation_wavelength 0.71073
_diffrn_reflns_av_R_equivalents 0.0391
_diffrn_reflns_av_sigmaI/netI 0.0375
_diffrn_reflns_limit_h_max 14
_diffrn_reflns_limit_h_min -14
_diffrn_reflns_limit_k_max 15
_diffrn_reflns_limit_k_min -16
_diffrn_reflns_limit_l_max 17
_diffrn_reflns_limit_l_min -17
_diffrn_reflns_number 16805
_diffrn_reflns_theta_full 32.07
_diffrn_reflns_theta_max 32.07
_diffrn_reflns_theta_min 3.53
_exptl_absorpt_coefficient_mu 3.246
_exptl_absorpt_correction_T_max 0.694
_exptl_absorpt_correction_T_min 0.545
_exptl_absorpt_correction_type multi-scan
_exptl_absorpt_process_details
;
multi-scan from symmetry-related measurements
Sortav (Blessing 1995)
;
_exptl_crystal_colour colourless
_exptl_crystal_density_diffrn 2.039
_exptl_crystal_density_method 'not measured'
_exptl_crystal_description block
_exptl_crystal_F_000 584
_exptl_crystal_size_max 0.30
_exptl_crystal_size_mid 0.16
_exptl_crystal_size_min 0.12
_refine_diff_density_max 1.262
_refine_diff_density_min -1.311
_refine_diff_density_rms 0.125
_refine_ls_extinction_method none
_refine_ls_goodness_of_fit_ref 1.039
_refine_ls_hydrogen_treatment constr
_refine_ls_matrix_type full
_refine_ls_number_parameters 245
_refine_ls_number_reflns 6858
_refine_ls_number_restraints 0
_refine_ls_restrained_S_all 1.039
_refine_ls_R_factor_all 0.0447
_refine_ls_R_factor_gt 0.0338
_refine_ls_shift/su_max 0.001
_refine_ls_shift/su_mean 0.000
_refine_ls_structure_factor_coef Fsqd
_refine_ls_weighting_details 'calc w=1/[\s^2^(Fo^2^)+(0.0372P)^2^+1.2686P] where P=(Fo^2^+2Fc^2^)/3'
_refine_ls_weighting_scheme calc
_refine_ls_wR_factor_gt 0.0819
_refine_ls_wR_factor_ref 0.0892
_reflns_number_gt 5659
_reflns_number_total 6858
_reflns_threshold_expression >2sigma(I)
_cod_data_source_file c2ce25653c.txt
_cod_data_source_block (mdppo)(tfib)
_cod_original_cell_volume 1006.63(6)
_cod_original_sg_symbol_H-M P-1
_cod_database_code 7208554

loop_
_symmetry_equiv_pos_as_xyz
'x, y, z'
'-x, -y, -z'

loop_
_atom_site_label
_atom_site_type_symbol
_atom_site_fract_x
_atom_site_fract_y
_atom_site_fract_z
_atom_site_U_iso_or_equiv
_atom_site_adp_type
_atom_site_occupancy
_atom_site_symmetry_multiplicity
_atom_site_calc_flag
_atom_site_refinement_flags
I1 I 0.52285(2) 0.872893(19) 0.771846(18) 0.03045(6) Uani 1 1 d .
I2 I 1.16604(2) 1.24407(2) 1.40314(2) 0.03693(6) Uani 1 1 d .
P1 P 0.20093(9) 0.72523(8) 0.41748(7) 0.02859(14) Uani 1 1 d .
O1 O 0.2405(3) 0.7139(3) 0.5468(2) 0.0400(5) Uani 1 1 d .
F1 F 0.8400(2) 1.1253(2) 0.88223(19) 0.0404(4) Uani 1 1 d .
F2 F 1.0845(2) 1.2657(2) 1.1230(2) 0.0406(4) Uani 1 1 d .
F3 F 0.8658(2) 0.9848(2) 1.2852(2) 0.0457(5) Uani 1 1 d .
F4 F 0.6242(3) 0.8436(2) 1.0447(2) 0.0471(5) Uani 1 1 d .
C1 C 0.1730(4) 0.8883(3) 0.4271(4) 0.0400(7) Uani 1 1 d .
H1A H 0.0905 0.9048 0.4581 0.060 Uiso 1 1 calc R
H1B H 0.1410 0.8865 0.3379 0.060 Uiso 1 1 calc R
H1C H 0.2723 0.9626 0.4906 0.060 Uiso 1 1 calc R
C2 C 0.3509(3) 0.6990(3) 0.3566(3) 0.0290(5) Uani 1 1 d .
C3 C 0.4250(4) 0.7933(3) 0.3242(3) 0.0323(6) Uani 1 1 d .
H3 H 0.3977 0.8766 0.3347 0.039 Uiso 1 1 calc R
C4 C 0.5382(4) 0.7664(3) 0.2766(3) 0.0373(6) Uani 1 1 d .
H4 H 0.5877 0.8310 0.2544 0.045 Uiso 1 1 calc R
C5 C 0.5789(4) 0.6461(4) 0.2615(4) 0.0418(7) Uani 1 1 d .
H5 H 0.6566 0.6280 0.2291 0.050 Uiso 1 1 calc R
C6 C 0.5067(4) 0.5514(4) 0.2934(4) 0.0467(8) Uani 1 1 d .
H6 H 0.5348 0.4684 0.2827 0.056 Uiso 1 1 calc R
C7 C 0.3928(4) 0.5778(3) 0.3413(4) 0.0383(6) Uani 1 1 d .
H7 H 0.3437 0.5129 0.3635 0.046 Uiso 1 1 calc R
C8 C 0.0203(3) 0.5954(3) 0.2851(3) 0.0274(5) Uani 1 1 d .
C9 C -0.0415(4) 0.5871(3) 0.1555(3) 0.0351(6) Uani 1 1 d .
H9 H 0.0124 0.6512 0.1353 0.042 Uiso 1 1 calc R
C10 C -0.1817(4) 0.4854(4) 0.0558(3) 0.0433(7) Uani 1 1 d .
H10 H -0.2247 0.4809 -0.0319 0.052 Uiso 1 1 calc R
C11 C -0.2582(4) 0.3908(4) 0.0854(4) 0.0435(7) Uani 1 1 d .
H11 H -0.3531 0.3206 0.0171 0.052 Uiso 1 1 calc R
C12 C -0.1974(4) 0.3977(3) 0.2139(4) 0.0386(7) Uani 1 1 d .
H12 H -0.2507 0.3329 0.2337 0.046 Uiso 1 1 calc R
C13 C -0.0582(3) 0.5000(3) 0.3130(3) 0.0308(5) Uani 1 1 d .
H13 H -0.0162 0.5048 0.4009 0.037 Uiso 1 1 calc R
C14 C 0.7226(3) 0.9810(3) 0.9561(3) 0.0287(5) Uani 1 1 d .
C15 C 0.8442(4) 1.0891(3) 0.9813(3) 0.0295(5) Uani 1 1 d .
C16 C 0.9710(3) 1.1621(3) 1.1057(3) 0.0296(5) Uani 1 1 d .
C17 C 0.9824(3) 1.1311(3) 1.2124(3) 0.0301(5) Uani 1 1 d .
C18 C 0.8628(4) 1.0223(3) 1.1878(3) 0.0327(6) Uani 1 1 d .
C19 C 0.7364(4) 0.9484(3) 1.0624(3) 0.0325(6) Uani 1 1 d .

loop_
_atom_site_aniso_label
_atom_site_aniso_U_11
_atom_site_aniso_U_22
_atom_site_aniso_U_33
_atom_site_aniso_U_23
_atom_site_aniso_U_13
_atom_site_aniso_U_12
I1 0.03035(10) 0.03156(9) 0.02668(9) 0.01293(7) 0.01031(7) 0.00588(7)
I2 0.03021(10) 0.03832(11) 0.03212(10) 0.01263(8) 0.00601(8) 0.00816(8)
P1 0.0266(3) 0.0311(3) 0.0226(3) 0.0111(3) 0.0071(3) 0.0036(3)
O1 0.0345(11) 0.0497(13) 0.0241(10) 0.0156(10) 0.0048(9) 0.0009(10)
F1 0.0454(11) 0.0416(10) 0.0339(9) 0.0222(8) 0.0145(8) 0.0027(8)
F2 0.0357(10) 0.0370(9) 0.0414(10) 0.0180(8) 0.0124(8) -0.0027(8)
F3 0.0425(11) 0.0578(12) 0.0329(10) 0.0280(10) 0.0088(8) 0.0009(9)
F4 0.0417(11) 0.0511(11) 0.0393(11) 0.0246(10) 0.0109(9) -0.0086(9)
C1 0.0433(17) 0.0326(14) 0.0388(16) 0.0107(13) 0.0174(14) 0.0097(13)
C2 0.0249(12) 0.0296(12) 0.0256(12) 0.0111(10) 0.0065(10) 0.0024(10)
C3 0.0317(14) 0.0316(13) 0.0303(13) 0.0158(11) 0.0091(11) 0.0047(11)
C4 0.0328(15) 0.0421(16) 0.0323(15) 0.0179(13) 0.0101(12) 0.0032(12)
C5 0.0341(16) 0.0487(18) 0.0370(16) 0.0125(15) 0.0164(14) 0.0110(14)
C6 0.0399(18) 0.0389(17) 0.061(2) 0.0228(17) 0.0191(17) 0.0132(14)
C7 0.0346(15) 0.0303(14) 0.0481(18) 0.0187(14) 0.0151(14) 0.0065(12)
C8 0.0248(12) 0.0306(12) 0.0247(12) 0.0120(10) 0.0095(10) 0.0054(10)
C9 0.0299(14) 0.0427(16) 0.0272(13) 0.0169(12) 0.0080(11) 0.0015(12)
C10 0.0328(15) 0.057(2) 0.0224(13) 0.0112(14) 0.0025(11) 0.0037(14)
C11 0.0293(15) 0.0407(17) 0.0447(18) 0.0078(15) 0.0119(14) 0.0051(13)
C12 0.0313(14) 0.0316(14) 0.0523(19) 0.0160(14) 0.0215(14) 0.0050(11)
C13 0.0311(13) 0.0312(13) 0.0312(13) 0.0149(11) 0.0137(11) 0.0084(11)
C14 0.0296(13) 0.0296(12) 0.0234(12) 0.0103(10) 0.0096(10) 0.0074(10)
C15 0.0316(13) 0.0301(12) 0.0296(13) 0.0149(11) 0.0144(11) 0.0088(11)
C16 0.0285(13) 0.0273(12) 0.0322(13) 0.0128(11) 0.0134(11) 0.0058(10)
C17 0.0261(13) 0.0337(14) 0.0283(13) 0.0133(11) 0.0093(11) 0.0098(11)
C18 0.0320(14) 0.0390(15) 0.0310(14) 0.0192(12) 0.0138(11) 0.0101(12)
C19 0.0309(13) 0.0325(13) 0.0359(15) 0.0172(12) 0.0156(12) 0.0049(11)

loop_
_atom_type_symbol
_atom_type_description
_atom_type_scat_dispersion_real
_atom_type_scat_dispersion_imag
_atom_type_scat_source
C C 0.0033 0.0016 'International Tables Vol C Tables 4.2.6.8 and 6.1.1.4'
H H 0.0000 0.0000 'International Tables Vol C Tables 4.2.6.8 and 6.1.1.4'
F F 0.0171 0.0103 'International Tables Vol C Tables 4.2.6.8 and 6.1.1.4'
I I -0.4742 1.8119 'International Tables Vol C Tables 4.2.6.8 and 6.1.1.4'
P P 0.1023 0.0942 'International Tables Vol C Tables 4.2.6.8 and 6.1.1.4'
O O 0.0106 0.0060 'International Tables Vol C Tables 4.2.6.8 and 6.1.1.4'

loop_
_geom_angle_atom_site_label_1
_geom_angle_atom_site_label_2
_geom_angle_atom_site_label_3
_geom_angle
O1 P1 C1 113.80(16)
O1 P1 C8 111.68(13)
C1 P1 C8 105.75(15)
O1 P1 C2 112.13(14)
C1 P1 C2 107.36(15)
C8 P1 C2 105.57(13)
P1 C1 H1A 109.5
P1 C1 H1B 109.5
H1A C1 H1B 109.5
P1 C1 H1C 109.5
H1A C1 H1C 109.5
H1B C1 H1C 109.5
C7 C2 C3 119.1(3)
C7 C2 P1 117.6(2)
C3 C2 P1 123.3(2)
C4 C3 C2 120.5(3)
C4 C3 H3 119.7
C2 C3 H3 119.7
C5 C4 C3 120.1(3)
C5 C4 H4 120.0
C3 C4 H4 120.0
C4 C5 C6 120.2(3)
C4 C5 H5 119.9
C6 C5 H5 119.9
C5 C6 C7 120.1(3)
C5 C6 H6 120.0
C7 C6 H6 120.0
C2 C7 C6 120.1(3)
C2 C7 H7 119.9
C6 C7 H7 119.9
C13 C8 C9 119.4(3)
C13 C8 P1 118.7(2)
C9 C8 P1 121.9(2)
C10 C9 C8 120.2(3)
C10 C9 H9 119.9
C8 C9 H9 119.9
C11 C10 C9 119.6(3)
C11 C10 H10 120.2
C9 C10 H10 120.2
C10 C11 C12 120.7(3)
C10 C11 H11 119.7
C12 C11 H11 119.7
C13 C12 C11 119.5(3)
C13 C12 H12 120.3
C11 C12 H12 120.3
C8 C13 C12 120.7(3)
C8 C13 H13 119.7
C12 C13 H13 119.7
C15 C14 C19 116.5(3)
C15 C14 I1 123.4(2)
C19 C14 I1 120.0(2)
F1 C15 C16 118.2(2)
F1 C15 C14 119.8(3)
C16 C15 C14 121.9(3)
F2 C16 C15 118.8(2)
F2 C16 C17 119.9(3)
C15 C16 C17 121.3(3)
C18 C17 C16 117.2(3)
C18 C17 I2 120.4(2)
C16 C17 I2 122.5(2)
F3 C18 C17 120.9(3)
F3 C18 C19 117.7(3)
C17 C18 C19 121.4(3)
F4 C19 C18 118.6(3)
F4 C19 C14 119.7(3)
C18 C19 C14 121.7(3)

loop_
_geom_bond_atom_site_label_1
_geom_bond_atom_site_label_2
_geom_bond_distance
I1 C14 2.091(3)
I2 C17 2.072(3)
P1 O1 1.493(2)
P1 C1 1.792(3)
P1 C8 1.800(3)
P1 C2 1.807(3)
F1 C15 1.348(3)
F2 C16 1.343(3)
F3 C18 1.341(3)
F4 C19 1.341(3)
C1 H1A 0.9800
C1 H1B 0.9800
C1 H1C 0.9800
C2 C7 1.393(4)
C2 C3 1.395(4)
C3 C4 1.387(4)
C3 H3 0.9500
C4 C5 1.379(5)
C4 H4 0.9500
C5 C6 1.386(5)
C5 H5 0.9500
C6 C7 1.394(5)
C6 H6 0.9500
C7 H7 0.9500
C8 C13 1.387(4)
C8 C9 1.396(4)
C9 C10 1.392(4)
C9 H9 0.9500
C10 C11 1.385(5)
C10 H10 0.9500
C11 C12 1.390(5)
C11 H11 0.9500
C12 C13 1.388(4)
C12 H12 0.9500
C13 H13 0.9500
C14 C15 1.386(4)
C14 C19 1.388(4)
C15 C16 1.378(4)
C16 C17 1.385(4)
C17 C18 1.383(4)
C18 C19 1.383(4)
